data_4306199
loop_
_publ_author_name
'Thushitha Mahenthirarajah'
'Yang Li'
'Philip Lightfoot'

_publ_contact_author_address
;
School of Chemistry
University of St Andrews
St Andrews
Fife
KY16 9ST
UNITED KINGDOM
;
_publ_contact_author_email PL@ST-ANDREWS.AC.UK
_publ_contact_author_name 'Dr Philip Lightfoot'
_publ_section_title
;
Hydrothermal Synthesis of Vanadium Oxyfluoride Chains Incorporating
Covalently Bound Copper Coordination Complexes
;
_journal_name_full 'Inorganic Chemistry'
_journal_page_first 9097
_journal_page_last 9102
_journal_paper_doi 10.1021/ic801106h
_journal_volume 47
_journal_year 2008
_chemical_formula_moiety 'C12 H16 Cu F8 N8 O2 V2, 2(C3 H5 N2)'
_chemical_formula_sum 'C18 H26 Cu F8 N12 O2 V2'
_chemical_formula_weight 759.94
_chemical_name_systematic
;
 ?
;
_space_group_IT_number 14
_symmetry_cell_setting monoclinic
_symmetry_space_group_name_Hall '-P 2yn'
_symmetry_space_group_name_H-M 'P 1 21/n 1'
_atom_sites_solution_hydrogens geom
_atom_sites_solution_primary direct
_atom_sites_solution_secondary difmap
_audit_creation_method SHELXL-97
_cell_angle_alpha 90.000(0)
_cell_angle_beta 103.155(6)
_cell_angle_gamma 90.000(0)
_cell_formula_units_Z 2
_cell_length_a 11.024(2)
_cell_length_b 10.0946(18)
_cell_length_c 12.635(3)
_cell_measurement_reflns_used 9229
_cell_measurement_temperature 293(2)
_cell_measurement_theta_max 27.5
_cell_measurement_theta_min 3.0
_cell_volume 1369.2(5)
_computing_cell_refinement 'Crystalclear (rigaku Corp., 2004)'
_computing_data_collection 'Crystalclear (rigaku Corp., 2004)'
_computing_data_reduction 'Crystalclear (rigaku Corp., 2004)'
_computing_molecular_graphics 'Bruker SHELXTL'
_computing_publication_material 'Bruker SHELXTL'
_computing_structure_refinement 'SHELXL-97 (Sheldrick, 1997)'
_computing_structure_solution 'SHELXL-97 (Sheldrick, 1997)'
_diffrn_ambient_temperature 93(2)
_diffrn_detector_area_resol_mean 0.83
_diffrn_measured_fraction_theta_full 0.995
_diffrn_measured_fraction_theta_max 0.897
_diffrn_measurement_device_type 'CCD Area Detector'
_diffrn_measurement_method dtprofit.ref
_diffrn_radiation_monochromator 'Confocal optics'
_diffrn_radiation_source 'rotating anode'
_diffrn_radiation_type MoK\a
_diffrn_radiation_wavelength 0.71073
_diffrn_reflns_av_R_equivalents 0.0807
_diffrn_reflns_av_sigmaI/netI 0.0746
_diffrn_reflns_limit_h_max 13
_diffrn_reflns_limit_h_min -11
_diffrn_reflns_limit_k_max 13
_diffrn_reflns_limit_k_min -12
_diffrn_reflns_limit_l_max 15
_diffrn_reflns_limit_l_min -15
_diffrn_reflns_number 9229
_diffrn_reflns_theta_full 25.00
_diffrn_reflns_theta_max 27.46
_diffrn_reflns_theta_min 3.00
_exptl_absorpt_coefficient_mu 1.536
_exptl_absorpt_correction_T_max 0.89
_exptl_absorpt_correction_T_min 0.89
_exptl_absorpt_correction_type multi-scan
_exptl_crystal_colour Blue
_exptl_crystal_density_diffrn 1.843
_exptl_crystal_density_method 'not measured'
_exptl_crystal_description Block
_exptl_crystal_F_000 762
_exptl_crystal_size_max 0.08
_exptl_crystal_size_mid 0.06
_exptl_crystal_size_min 0.02
_refine_diff_density_max 0.810
_refine_diff_density_min -0.732
_refine_diff_density_rms 0.212
_refine_ls_extinction_coef 0.0144(17)
_refine_ls_extinction_expression Fc^*^=kFc[1+0.001xFc^2^\l^3^/sin(2\q)]^-1/4^
_refine_ls_extinction_method SHELXL
_refine_ls_goodness_of_fit_ref 0.752
_refine_ls_hydrogen_treatment constr
_refine_ls_matrix_type full
_refine_ls_number_parameters 197
_refine_ls_number_reflns 2809
_refine_ls_number_restraints 0
_refine_ls_restrained_S_all 0.752
_refine_ls_R_factor_all 0.0515
_refine_ls_R_factor_gt 0.0464
_refine_ls_shift/su_max 0.000
_refine_ls_shift/su_mean 0.000
_refine_ls_structure_factor_coef Fsqd
_refine_ls_weighting_details 'calc w=1/[\s^2^(Fo^2^)+(0.1057P)^2^+4.9761P] where P=(Fo^2^+2Fc^2^)/3'
_refine_ls_weighting_scheme calc
_refine_ls_wR_factor_gt 0.1176
_refine_ls_wR_factor_ref 0.1351
_reflns_number_gt 2547
_reflns_number_total 2809
_reflns_threshold_expression >2sigma(I)
_cod_data_source_file ic801106h_si_001_5.cif
_cod_data_source_block 4
_cod_depositor_comments
;
The following automatic conversions were performed:
'_symmetry_cell_setting' value 'Monoclinic' changed to 'monoclinic'
according to '/home/saulius/struct/CIF-dictionaries/cif_core.dic'
dictionary named 'cif_core.dic' version 2.4.1 from 2010-06-29.

Automatic conversion script
Id: cif_fix_enum 1527 2010-12-29 10:47:43Z saulius 
;
_cod_original_cell_volume 1369.2
_cod_original_sg_symbol_H-M 'P 21/n'
_cod_database_code 4306199

loop_
_symmetry_equiv_pos_as_xyz
'x, y, z'
'-x+1/2, y+1/2, -z+1/2'
'-x, -y, -z'
'x-1/2, -y-1/2, z-1/2'

loop_
_atom_site_label
_atom_site_type_symbol
_atom_site_fract_x
_atom_site_fract_y
_atom_site_fract_z
_atom_site_U_iso_or_equiv
_atom_site_adp_type
_atom_site_occupancy
_atom_site_symmetry_multiplicity
_atom_site_calc_flag
_atom_site_refinement_flags
_atom_site_disorder_assembly
_atom_site_disorder_group
Cu1 Cu 1.0000 0.0000 0.0000 0.0152(2) Uani 1 2 d S . .
V1 V 0.65205(4) 0.03209(5) 0.04208(4) 0.0127(2) Uani 1 1 d . . .
F1 F 0.65486(16) -0.10273(18) 0.14962(14) 0.0181(4) Uani 1 1 d . . .
F2 F 0.69915(17) 0.15673(17) 0.16088(14) 0.0191(4) Uani 1 1 d . . .
F3 F 0.61228(17) 0.18309(17) -0.05456(14) 0.0184(4) Uani 1 1 d . . .
F4 F 0.46427(16) 0.07247(17) 0.06707(13) 0.0170(4) Uani 1 1 d . . .
O1 O 0.7812(2) -0.0066(2) 0.01166(19) 0.0197(5) Uani 1 1 d . . .
N1 N 1.0190(2) 0.1686(3) 0.0900(2) 0.0184(6) Uani 1 1 d . . .
N2 N 1.0065(3) 0.3082(3) 0.2206(2) 0.0274(7) Uani 1 1 d . . .
H2A H 0.9948 0.3377 0.2814 0.033 Uiso 1 1 calc R . .
N3 N 0.9614(2) 0.1146(3) -0.1342(2) 0.0171(5) Uani 1 1 d . . .
N4 N 0.9831(3) 0.2558(3) -0.2604(2) 0.0214(6) Uani 1 1 d . . .
H4A H 1.0174 0.3015 -0.3031 0.026 Uiso 1 1 calc R . .
N5 N 0.7124(3) 0.5760(3) 0.1335(2) 0.0266(7) Uani 1 1 d . . .
H5A H 0.7366 0.6180 0.1938 0.032 Uiso 1 1 calc R . .
N6 N 0.6730(3) 0.4172(3) 0.0174(2) 0.0243(6) Uani 1 1 d . . .
H6A H 0.6668 0.3392 -0.0108 0.029 Uiso 1 1 calc R . .
C1 C 0.9940(3) 0.1827(4) 0.1865(3) 0.0252(7) Uani 1 1 d . . .
H11 H 0.9705 0.1136 0.2261 0.030 Uiso 1 1 calc R . .
C2 C 1.0410(4) 0.3808(4) 0.1420(3) 0.0311(8) Uani 1 1 d . . .
H21 H 1.0560 0.4715 0.1431 0.037 Uiso 1 1 calc R . .
C3 C 1.0491(4) 0.2950(4) 0.0620(3) 0.0301(8) Uani 1 1 d . . .
H31 H 1.0715 0.3175 -0.0023 0.036 Uiso 1 1 calc R . .
C4 C 1.0409(3) 0.1663(3) -0.1875(2) 0.0182(6) Uani 1 1 d . . .
H41 H 1.1247 0.1437 -0.1760 0.022 Uiso 1 1 calc R . .
C5 C 0.8596(3) 0.2622(3) -0.2551(3) 0.0244(7) Uani 1 1 d . . .
H51 H 0.7978 0.3154 -0.2967 0.029 Uiso 1 1 calc R . .
C6 C 0.8467(3) 0.1743(3) -0.1765(3) 0.0211(7) Uani 1 1 d . . .
H61 H 0.7732 0.1571 -0.1546 0.025 Uiso 1 1 calc R . .
C7 C 0.7177(3) 0.4457(4) 0.1208(3) 0.0236(7) Uani 1 1 d . . .
H71 H 0.7479 0.3848 0.1756 0.028 Uiso 1 1 calc R . .
C8 C 0.6618(4) 0.6329(4) 0.0344(3) 0.0331(9) Uani 1 1 d . . .
H81 H 0.6470 0.7226 0.0201 0.040 Uiso 1 1 calc R . .
C9 C 0.6380(4) 0.5332(4) -0.0376(3) 0.0331(9) Uani 1 1 d . . .
H91 H 0.6039 0.5413 -0.1118 0.040 Uiso 1 1 calc R . .

loop_
_atom_site_aniso_label
_atom_site_aniso_U_11
_atom_site_aniso_U_22
_atom_site_aniso_U_33
_atom_site_aniso_U_23
_atom_site_aniso_U_13
_atom_site_aniso_U_12
Cu1 0.0199(3) 0.0148(3) 0.0118(3) 0.00237(18) 0.0055(2) -0.0004(2)
V1 0.0140(3) 0.0125(3) 0.0124(3) -0.00057(18) 0.0043(2) -0.00037(19)
F1 0.0208(9) 0.0177(9) 0.0169(9) 0.0026(7) 0.0067(7) -0.0005(7)
F2 0.0242(10) 0.0150(9) 0.0170(9) -0.0016(7) 0.0023(7) -0.0025(7)
F3 0.0236(9) 0.0146(9) 0.0166(9) 0.0014(7) 0.0037(7) -0.0022(7)
F4 0.0184(9) 0.0168(9) 0.0160(9) -0.0055(7) 0.0044(7) -0.0012(7)
O1 0.0161(12) 0.0231(12) 0.0215(12) 0.0022(9) 0.0073(9) 0.0008(9)
N1 0.0181(13) 0.0215(14) 0.0167(13) -0.0005(10) 0.0064(10) -0.0010(11)
N2 0.0342(16) 0.0300(16) 0.0194(14) -0.0065(12) 0.0093(12) 0.0012(13)
N3 0.0204(13) 0.0182(13) 0.0138(12) 0.0006(10) 0.0059(10) -0.0008(11)
N4 0.0299(15) 0.0206(13) 0.0153(13) 0.0041(11) 0.0085(11) -0.0040(12)
N5 0.0320(16) 0.0272(16) 0.0217(14) -0.0070(12) 0.0086(12) -0.0079(13)
N6 0.0330(15) 0.0174(14) 0.0222(14) -0.0017(11) 0.0054(11) -0.0018(12)
C1 0.0306(18) 0.0269(18) 0.0197(16) 0.0000(13) 0.0093(13) 0.0002(15)
C2 0.043(2) 0.0218(17) 0.0280(19) -0.0044(14) 0.0074(16) -0.0080(16)
C3 0.044(2) 0.0262(18) 0.0239(18) -0.0010(14) 0.0165(15) -0.0089(16)
C4 0.0186(15) 0.0226(16) 0.0147(14) 0.0018(12) 0.0065(11) -0.0005(13)
C5 0.0282(17) 0.0254(17) 0.0196(16) 0.0045(13) 0.0052(13) 0.0010(14)
C6 0.0185(15) 0.0248(17) 0.0201(15) 0.0019(13) 0.0050(12) 0.0015(13)
C7 0.0233(16) 0.0268(18) 0.0205(16) 0.0035(13) 0.0044(13) -0.0036(14)
C8 0.051(2) 0.0153(17) 0.031(2) 0.0001(14) 0.0054(17) -0.0004(16)
C9 0.054(2) 0.0180(17) 0.0231(18) 0.0009(14) -0.0001(16) 0.0005(17)

loop_
_atom_type_symbol
_atom_type_description
_atom_type_scat_dispersion_real
_atom_type_scat_dispersion_imag
_atom_type_scat_source
C C 0.0033 0.0016 'International Tables Vol C Tables 4.2.6.8 and 6.1.1.4'
H H 0.0000 0.0000 'International Tables Vol C Tables 4.2.6.8 and 6.1.1.4'
N N 0.0061 0.0033 'International Tables Vol C Tables 4.2.6.8 and 6.1.1.4'
O O 0.0106 0.0060 'International Tables Vol C Tables 4.2.6.8 and 6.1.1.4'
F F 0.0171 0.0103 'International Tables Vol C Tables 4.2.6.8 and 6.1.1.4'
V V 0.3005 0.5294 'International Tables Vol C Tables 4.2.6.8 and 6.1.1.4'
Cu Cu 0.3201 1.2651 'International Tables Vol C Tables 4.2.6.8 and 6.1.1.4'

loop_
_geom_angle_atom_site_label_1
_geom_angle_atom_site_label_2
_geom_angle_atom_site_label_3
_geom_angle
_geom_angle_site_symmetry_1
_geom_angle_site_symmetry_3
_geom_angle_publ_flag
N3 Cu1 N3 180.00(15) . 3_755 ?
N3 Cu1 N1 88.02(10) . . ?
N3 Cu1 N1 91.98(10) 3_755 . ?
N3 Cu1 N1 91.98(10) . 3_755 ?
N3 Cu1 N1 88.02(10) 3_755 3_755 ?
N1 Cu1 N1 180.00(19) . 3_755 ?
O1 V1 F1 97.17(10) . . ?
O1 V1 F2 104.35(10) . . ?
F1 V1 F2 87.35(8) . . ?
O1 V1 F3 97.25(10) . . ?
F1 V1 F3 165.51(8) . . ?
F2 V1 F3 87.69(8) . . ?
O1 V1 F4 100.02(10) . 3_655 ?
F1 V1 F4 91.08(8) . 3_655 ?
F2 V1 F4 155.59(8) . 3_655 ?
F3 V1 F4 87.84(8) . 3_655 ?
O1 V1 F4 173.43(10) . . ?
F1 V1 F4 83.91(7) . . ?
F2 V1 F4 82.16(7) . . ?
F3 V1 F4 81.93(7) . . ?
F4 V1 F4 73.46(8) 3_655 . ?
V1 F4 V1 106.54(8) 3_655 . ?
C1 N1 C3 104.4(3) . . ?
C1 N1 Cu1 126.3(2) . . ?
C3 N1 Cu1 129.0(2) . . ?
C1 N2 C2 107.6(3) . . ?
C1 N2 H2A 126.2 . . ?
C2 N2 H2A 126.2 . . ?
C4 N3 C6 106.4(3) . . ?
C4 N3 Cu1 127.9(2) . . ?
C6 N3 Cu1 124.8(2) . . ?
C4 N4 C5 108.5(3) . . ?
C4 N4 H4A 125.7 . . ?
C5 N4 H4A 125.7 . . ?
C7 N5 C8 108.9(3) . . ?
C7 N5 H5A 125.6 . . ?
C8 N5 H5A 125.6 . . ?
C7 N6 C9 108.3(3) . . ?
C7 N6 H6A 125.9 . . ?
C9 N6 H6A 125.9 . . ?
N1 C1 N2 112.0(3) . . ?
N1 C1 H11 124.0 . . ?
N2 C1 H11 124.0 . . ?
C3 C2 N2 106.2(3) . . ?
C3 C2 H21 126.9 . . ?
N2 C2 H21 126.9 . . ?
C2 C3 N1 109.9(3) . . ?
C2 C3 H31 125.1 . . ?
N1 C3 H31 125.1 . . ?
N3 C4 N4 110.3(3) . . ?
N3 C4 H41 124.8 . . ?
N4 C4 H41 124.8 . . ?
C6 C5 N4 105.8(3) . . ?
C6 C5 H51 127.1 . . ?
N4 C5 H51 127.1 . . ?
C5 C6 N3 109.0(3) . . ?
C5 C6 H61 125.5 . . ?
N3 C6 H61 125.5 . . ?
N6 C7 N5 108.6(3) . . ?
N6 C7 H71 125.7 . . ?
N5 C7 H71 125.7 . . ?
C9 C8 N5 106.3(3) . . ?
C9 C8 H81 126.9 . . ?
N5 C8 H81 126.9 . . ?
C8 C9 N6 107.9(3) . . ?
C8 C9 H91 126.0 . . ?
N6 C9 H91 126.0 . . ?

loop_
_geom_bond_atom_site_label_1
_geom_bond_atom_site_label_2
_geom_bond_distance
_geom_bond_site_symmetry_2
_geom_bond_publ_flag
Cu1 N3 2.017(3) . ?
Cu1 N3 2.017(3) 3_755 ?
Cu1 N1 2.031(3) . ?
Cu1 N1 2.031(3) 3_755 ?
V1 O1 1.605(2) . ?
V1 F1 1.9184(18) . ?
V1 F2 1.9367(18) . ?
V1 F3 1.9399(18) . ?
V1 F4 1.9636(17) 3_655 ?
V1 F4 2.2019(18) . ?
F4 V1 1.9636(17) 3_655 ?
N1 C1 1.318(4) . ?
N1 C3 1.385(4) . ?
N2 C1 1.335(5) . ?
N2 C2 1.356(5) . ?
N2 H2A 0.8600 . ?
N3 C4 1.328(4) . ?
N3 C6 1.393(4) . ?
N4 C4 1.343(4) . ?
N4 C5 1.380(5) . ?
N4 H4A 0.8600 . ?
N5 C7 1.328(5) . ?
N5 C8 1.375(5) . ?
N5 H5A 0.8600 . ?
N6 C7 1.319(4) . ?
N6 C9 1.371(5) . ?
N6 H6A 0.8600 . ?
C1 H11 0.9300 . ?
C2 C3 1.350(5) . ?
C2 H21 0.9300 . ?
C3 H31 0.9300 . ?
C4 H41 0.9300 . ?
C5 C6 1.363(5) . ?
C5 H51 0.9300 . ?
C6 H61 0.9300 . ?
C7 H71 0.9300 . ?
C8 C9 1.343(5) . ?
C8 H81 0.9300 . ?
C9 H91 0.9300 . ?

loop_
_geom_hbond_atom_site_label_D
_geom_hbond_atom_site_label_H
_geom_hbond_atom_site_label_A
_geom_hbond_distance_DH
_geom_hbond_distance_HA
_geom_hbond_distance_DA
_geom_hbond_angle_DHA
_geom_hbond_site_symmetry_A
N4 H4A F2 0.86 2.19 2.919(3) 141.7 4_665
N4 H4A F4 0.86 2.05 2.756(3) 138.4 4_665
N2 H2A F1 0.86 2.12 2.826(3) 138.9 2_655
N2 H2A F3 0.86 2.19 2.816(3) 129.4 4_666
N5 H5A F2 0.86 1.85 2.686(3) 162.6 2_655
N6 H6A F3 0.86 1.73 2.565(3) 162.6 .
